data_7045209
loop_
_publ_author_name
'Hill, Anthony F.'
'Ma, Chenxi'
'McQueen, Caitlin M. A.'
'Ward, Jas S.'

_publ_section_title
;
 Iridium complexes of perimidine-based N-heterocyclic carbene pincer
 ligands via aminal C-H activation.
;
_journal_issue 5
_journal_name_full 'Dalton transactions (Cambridge, England : 2003)'
_journal_page_first 1577
_journal_page_last 1587
_journal_paper_doi 10.1039/c7dt04572g
_journal_volume 47
_journal_year 2018
_chemical_compound_source 'Research School of Chemistry'
_chemical_formula_moiety 'C37 H30 Cl1 Ir1 N2 P2, C7 H8'
_chemical_formula_sum 'C44 H38 Cl Ir N2 P2'
_chemical_formula_weight 884.42
_space_group_IT_number 14
_space_group_name_Hall '-P 2ybc'
_space_group_name_H-M_alt 'P 1 21/c 1'
_symmetry_cell_setting monoclinic
_symmetry_space_group_name_Hall '-P 2ybc'
_symmetry_space_group_name_H-M 'P 1 21/c 1'
_atom_sites_solution_hydrogens difmap
_atom_sites_solution_primary other
_audit_creation_date 14-09-29
_audit_creation_method CRYSTALS_ver_14.40
_audit_update_record
;
2014-12-17 deposited with the CCDC.
2017-12-26 downloaded from the CCDC.
;
_cell_angle_alpha 90
_cell_angle_beta 97.0755(17)
_cell_angle_gamma 90
_cell_formula_units_Z 4
_cell_length_a 13.1881(3)
_cell_length_b 13.2047(2)
_cell_length_c 21.6283(3)
_cell_measurement_reflns_used 10677
_cell_measurement_temperature 150
_cell_measurement_theta_max 72
_cell_measurement_theta_min 3
_cell_volume 3737.78(12)
_computing_cell_refinement 'CrysAlis PRO, (Agilent Technologies, 2013)'
_computing_data_collection 'Supernova, (Agilent Technologies, 2013)'
_computing_data_reduction 'CrysAlis PRO, (Agilent Technologies, 2013)'
_computing_molecular_graphics 'CAMERON (Watkin et al., 1996)'
_computing_publication_material 'CRYSTALS (Betteridge et al., 2003)'
_computing_structure_refinement 'CRYSTALS (Betteridge et al., 2003)'
_computing_structure_solution 'Superflip (Palatinus & Chapuis, 2007)'
_diffrn_ambient_temperature 150
_diffrn_measured_fraction_theta_full 1.000
_diffrn_measured_fraction_theta_max 0.987
_diffrn_measurement_device Area
_diffrn_measurement_device_type 'Oxford Diffraction SuperNova'
_diffrn_measurement_method \w
_diffrn_radiation_monochromator Mirror
_diffrn_radiation_type 'Cu K\a'
_diffrn_radiation_wavelength 1.54184
_diffrn_reflns_av_R_equivalents 0.030
_diffrn_reflns_limit_h_max 16
_diffrn_reflns_limit_h_min -16
_diffrn_reflns_limit_k_max 16
_diffrn_reflns_limit_k_min -15
_diffrn_reflns_limit_l_max 16
_diffrn_reflns_limit_l_min -26
_diffrn_reflns_number 23422
_diffrn_reflns_theta_full 68.390
_diffrn_reflns_theta_max 72.175
_diffrn_reflns_theta_min 3.930
_diffrn_standards_number 0
_exptl_absorpt_coefficient_mu 8.639
_exptl_absorpt_correction_T_max 0.70
_exptl_absorpt_correction_T_min 0.56
_exptl_absorpt_correction_type multi-scan
_exptl_absorpt_process_details 'CrysAlis, (Oxford Diffraction, 2002)'
_exptl_crystal_colour orange
_exptl_crystal_density_diffrn 1.572
_exptl_crystal_density_method 'not measured'
_exptl_crystal_description block
_exptl_crystal_F_000 1760
_exptl_crystal_recrystallization_method 'Re-crystallisation from solvent: toluene'
_exptl_crystal_size_max 0.100
_exptl_crystal_size_mid 0.062
_exptl_crystal_size_min 0.041
_refine_diff_density_max 2.37
_refine_diff_density_min -1.41
_refine_ls_extinction_method None
_refine_ls_goodness_of_fit_ref 0.9862
_refine_ls_hydrogen_treatment mixed
_refine_ls_matrix_type full
_refine_ls_number_parameters 451
_refine_ls_number_reflns 7245
_refine_ls_number_restraints 54
_refine_ls_R_factor_all 0.0552
_refine_ls_R_factor_gt 0.0469
_refine_ls_shift/su_max 0.0011493
_refine_ls_shift/su_mean 0.0000235
_refine_ls_structure_factor_coef Fsqd
_refine_ls_weighting_details
;
 Method, part 1, Chebychev polynomial, (Watkin, 1994, Prince, 1982) 
 [weight] = 1.0/[A~0~*T~0~(x)+A~1~*T~1~(x) ... +A~n-1~]*T~n-1~(x)] 
 where A~i~ are the Chebychev coefficients listed below and x= Fcalc/Fmax 
 Method = Robust Weighting (Prince, 1982) 
 W = [weight] * [1-(deltaF/6*sigmaF)^2^]^2^ 
 A~i~ are: 
 0.271E+04 0.442E+04 0.286E+04 0.129E+04 334. 
;
_refine_ls_weighting_scheme calc
_refine_ls_wR_factor_all 0.1339
_refine_ls_wR_factor_gt 0.1260
_refine_ls_wR_factor_ref 0.1338
_reflns_limit_h_max 16
_reflns_limit_h_min -16
_reflns_limit_k_max 16
_reflns_limit_k_min 0
_reflns_limit_l_max 26
_reflns_limit_l_min 0
_reflns_number_gt 6158
_reflns_number_total 7277
_reflns_threshold_expression I>2.0\s(I)
_oxford_diffrn_Wilson_B_factor 2.93
_oxford_diffrn_Wilson_scale 0.26
_oxford_refine_ls_r_factor_ref 0.0552
_oxford_refine_ls_scale 2.179(15)
_oxford_reflns_number_all 7247
_oxford_reflns_threshold_expression_ref I>-3.0\s(I)
_oxford_structure_analysis_title 'C:\Users\Hill Group\Desktop\Jas At 14:39 on '
_cod_data_source_file c7dt04572g2.cif
_cod_data_source_block CMA005f(OB)
_cod_depositor_comments
;
The following automatic conversions were performed:

'_atom_sites_solution_primary' value 'Other' changed to 'other'
according to
/home/data/users/saulius/crontab/automatic-downloads/rss-feeds/RSC/lib/dictionaries/cif_core.dic
dictionary named 'cif_core.dic' version 2.4.2 from 2011-04-26.

Automatic conversion script
Id: cif_fix_values 4973 2017-02-22 13:04:09Z antanas 

 Adding full bibliography for 7045206--7045211.cif.
;
_cod_original_sg_symbol_H-M 'P 21/c '
_cod_original_formula_sum 'C44 H38 Cl1 Ir1 N2 P2'
_cod_database_code 7045209

loop_
_symmetry_equiv_pos_as_xyz
x,y,z
-x,-y,-z
x,-y+1/2,z+1/2
-x,y+1/2,-z+1/2

loop_
_atom_site_label
_atom_site_type_symbol
_atom_site_fract_x
_atom_site_fract_y
_atom_site_fract_z
_atom_site_U_iso_or_equiv
_atom_site_occupancy
_atom_site_adp_type
_atom_site_refinement_flags_posn
_atom_site_refinement_flags_adp
Cl1 Cl 0.68660(16) 0.36086(13) 0.26675(8) 0.0585 1.0000 Uani . .
Ir1 Ir 0.66783(2) 0.226588(19) 0.339099(11) 0.0384 1.0000 Uani . .
N1 N 0.6921(4) 0.1204(4) 0.4592(2) 0.0392 1.0000 Uani . .
N2 N 0.5941(4) 0.0309(4) 0.3808(2) 0.0374 1.0000 Uani . .
P1 P 0.78350(13) 0.28331(12) 0.41566(7) 0.0395 1.0000 Uani . .
P2 P 0.55517(13) 0.13900(12) 0.27409(7) 0.0386 1.0000 Uani . .
C1 C 0.6488(5) 0.1179(4) 0.3971(3) 0.0379 1.0000 Uani . .
C2 C 0.6753(5) 0.0487(5) 0.5049(3) 0.0403 1.0000 Uani . .
C3 C 0.7085(6) 0.0603(6) 0.5674(3) 0.0481 1.0000 Uani . .
C4 C 0.6919(6) -0.0157(6) 0.6096(3) 0.0553 1.0000 Uani . .
C5 C 0.6420(6) -0.1044(6) 0.5902(3) 0.0529 1.0000 Uani . .
C6 C 0.6059(5) -0.1196(5) 0.5266(3) 0.0454 1.0000 Uani . .
C7 C 0.5544(6) -0.2079(5) 0.5038(4) 0.0540 1.0000 Uani . .
C8 C 0.5196(7) -0.2170(5) 0.4429(4) 0.0543 1.0000 Uani . .
C9 C 0.5343(6) -0.1401(5) 0.3993(3) 0.0490 1.0000 Uani . .
C10 C 0.5825(5) -0.0525(5) 0.4198(3) 0.0415 1.0000 Uani . .
C11 C 0.6213(5) -0.0410(5) 0.4836(3) 0.0382 1.0000 Uani . .
C21 C 0.7518(6) 0.2106(5) 0.4822(3) 0.0482 1.0000 Uani . .
C22 C 0.5462(5) 0.0194(5) 0.3162(3) 0.0419 1.0000 Uani . .
C31 C 0.9166(6) 0.2581(6) 0.4063(4) 0.0518 1.0000 Uani . .
C32 C 0.9571(6) 0.3197(7) 0.3619(4) 0.0664 1.0000 Uani . .
C33 C 1.0574(8) 0.3037(10) 0.3496(5) 0.0847 1.0000 Uani . .
C34 C 1.1144(8) 0.2292(8) 0.3776(4) 0.0787 1.0000 Uani . .
C35 C 1.0745(7) 0.1679(8) 0.4205(4) 0.0736 1.0000 Uani . .
C36 C 0.9765(6) 0.1825(6) 0.4354(4) 0.0611 1.0000 Uani . .
C41 C 0.7904(5) 0.4135(5) 0.4439(3) 0.0444 1.0000 Uani . .
C42 C 0.7259(7) 0.4841(6) 0.4175(3) 0.0633 1.0000 Uani . .
C43 C 0.7283(9) 0.5825(6) 0.4369(4) 0.0791 1.0000 Uani . .
C44 C 0.7982(9) 0.6122(7) 0.4844(4) 0.0775 1.0000 Uani . .
C45 C 0.8659(7) 0.5428(8) 0.5124(5) 0.0790 1.0000 Uani . .
C46 C 0.8622(6) 0.4437(7) 0.4922(4) 0.0629 1.0000 Uani . .
C51 C 0.5879(5) 0.0980(5) 0.1983(3) 0.0434 1.0000 Uani . .
C52 C 0.5305(6) 0.0274(6) 0.1621(3) 0.0550 1.0000 Uani . .
C53 C 0.5616(8) -0.0048(7) 0.1051(4) 0.0692 1.0000 Uani . .
C54 C 0.6453(7) 0.0327(6) 0.0846(3) 0.0660 1.0000 Uani . .
C55 C 0.7016(7) 0.1041(7) 0.1201(4) 0.0703 1.0000 Uani . .
C56 C 0.6737(6) 0.1379(6) 0.1766(3) 0.0593 1.0000 Uani . .
C61 C 0.4241(5) 0.1855(5) 0.2596(3) 0.0441 1.0000 Uani . .
C62 C 0.3417(6) 0.1253(7) 0.2344(4) 0.0631 1.0000 Uani . .
C63 C 0.2437(7) 0.1660(8) 0.2251(4) 0.0728 1.0000 Uani . .
C64 C 0.2279(7) 0.2652(7) 0.2389(4) 0.0686 1.0000 Uani . .
C65 C 0.3056(7) 0.3238(6) 0.2647(5) 0.0700 1.0000 Uani . .
C66 C 0.4055(6) 0.2838(5) 0.2748(4) 0.0545 1.0000 Uani . .
C101 C 1.0352(13) 0.4698(13) 0.1837(8) 0.1399 1.0000 Uani D U
C102 C 0.9574(12) 0.3973(13) 0.1865(7) 0.1286 1.0000 Uani D U
C103 C 0.9606(13) 0.3109(15) 0.1471(8) 0.1722 1.0000 Uani D U
C104 C 1.0384(14) 0.3102(17) 0.1068(7) 0.1509 1.0000 Uani D U
C105 C 1.1131(17) 0.3868(15) 0.1045(9) 0.1709 1.0000 Uani D U
C106 C 1.1145(14) 0.4670(14) 0.1465(8) 0.1636 1.0000 Uani D U
C107 C 1.0456(17) 0.5617(16) 0.2345(10) 0.1780 1.0000 Uani . U
H31 H 0.7412 0.1192 0.5809 0.0579 1.0000 Uiso R .
H41 H 0.7150 -0.0064 0.6517 0.0657 1.0000 Uiso R .
H51 H 0.6314 -0.1550 0.6193 0.0641 1.0000 Uiso R .
H71 H 0.5460 -0.2601 0.5308 0.0650 1.0000 Uiso R .
H81 H 0.4861 -0.2760 0.4287 0.0650 1.0000 Uiso R .
H91 H 0.5118 -0.1488 0.3573 0.0589 1.0000 Uiso R .
H211 H 0.8135 0.1895 0.5081 0.0581 1.0000 Uiso R .
H212 H 0.7104 0.2524 0.5067 0.0579 1.0000 Uiso R .
H221 H 0.5810 -0.0335 0.2957 0.0498 1.0000 Uiso R .
H222 H 0.4753 0.0012 0.3166 0.0500 1.0000 Uiso R .
H321 H 0.9177 0.3707 0.3412 0.0798 1.0000 Uiso R .
H331 H 1.0844 0.3458 0.3212 0.1020 1.0000 Uiso R .
H341 H 1.1805 0.2188 0.3685 0.0949 1.0000 Uiso R .
H351 H 1.1136 0.1169 0.4403 0.0880 1.0000 Uiso R .
H361 H 0.9509 0.1412 0.4648 0.0728 1.0000 Uiso R .
H421 H 0.6787 0.4654 0.3842 0.0761 1.0000 Uiso R .
H431 H 0.6823 0.6291 0.4180 0.0949 1.0000 Uiso R .
H441 H 0.8010 0.6792 0.4981 0.0931 1.0000 Uiso R .
H451 H 0.9143 0.5629 0.5444 0.0951 1.0000 Uiso R .
H461 H 0.9085 0.3971 0.5106 0.0760 1.0000 Uiso R .
H521 H 0.4717 0.0016 0.1755 0.0660 1.0000 Uiso R .
H531 H 0.5235 -0.0527 0.0813 0.0831 1.0000 Uiso R .
H541 H 0.6649 0.0103 0.0470 0.0789 1.0000 Uiso R .
H551 H 0.7596 0.1309 0.1058 0.0843 1.0000 Uiso R .
H561 H 0.7115 0.1877 0.1993 0.0709 1.0000 Uiso R .
H621 H 0.3521 0.0579 0.2240 0.0758 1.0000 Uiso R .
H631 H 0.1892 0.1254 0.2096 0.0870 1.0000 Uiso R .
H641 H 0.1626 0.2931 0.2303 0.0820 1.0000 Uiso R .
H651 H 0.2936 0.3905 0.2753 0.0842 1.0000 Uiso R .
H661 H 0.4587 0.3254 0.2920 0.0648 1.0000 Uiso R .
H1021 H 0.9070 0.4056 0.2121 0.1550 1.0000 Uiso R .
H1031 H 0.9159 0.2555 0.1490 0.2070 1.0000 Uiso . .
H1041 H 1.0405 0.2557 0.0801 0.1820 1.0000 Uiso . .
H1051 H 1.1608 0.3843 0.0759 0.2060 1.0000 Uiso R .
H1061 H 1.1657 0.5159 0.1501 0.1983 1.0000 Uiso R .
H1071 H 1.1149 0.5857 0.2404 0.2681 1.0000 Uiso . .
H1072 H 1.0267 0.5378 0.2743 0.2680 1.0000 Uiso . .
H1073 H 0.9999 0.6156 0.2195 0.2681 1.0000 Uiso . .

loop_
_atom_site_aniso_label
_atom_site_aniso_U_11
_atom_site_aniso_U_22
_atom_site_aniso_U_33
_atom_site_aniso_U_23
_atom_site_aniso_U_13
_atom_site_aniso_U_12
Cl1 0.0932(13) 0.0410(8) 0.0404(8) 0.0088(7) 0.0040(8) -0.0091(8)
Ir1 0.05441(18) 0.03164(16) 0.02853(16) 0.00191(9) 0.00317(11) 0.00006(10)
N1 0.053(3) 0.034(3) 0.029(2) 0.001(2) 0.000(2) 0.001(2)
N2 0.052(3) 0.032(2) 0.028(2) 0.0016(19) 0.003(2) 0.002(2)
P1 0.0481(8) 0.0386(8) 0.0313(7) 0.0001(6) 0.0028(6) 0.0001(6)
P2 0.0538(9) 0.0334(7) 0.0285(7) 0.0000(6) 0.0048(6) 0.0013(6)
C1 0.044(3) 0.034(3) 0.036(3) 0.001(2) 0.004(2) 0.007(2)
C2 0.049(3) 0.038(3) 0.036(3) 0.005(2) 0.010(2) 0.011(3)
C3 0.061(4) 0.048(4) 0.034(3) 0.005(3) 0.003(3) 0.003(3)
C4 0.067(4) 0.063(5) 0.037(3) 0.011(3) 0.010(3) 0.010(4)
C5 0.061(4) 0.054(4) 0.046(4) 0.020(3) 0.017(3) 0.015(3)
C6 0.047(3) 0.044(3) 0.048(4) 0.013(3) 0.015(3) 0.014(3)
C7 0.066(4) 0.035(3) 0.064(5) 0.019(3) 0.021(4) 0.009(3)
C8 0.076(5) 0.032(3) 0.056(4) 0.006(3) 0.012(4) -0.004(3)
C9 0.071(4) 0.040(3) 0.038(3) 0.003(3) 0.010(3) -0.002(3)
C10 0.049(3) 0.030(3) 0.047(3) 0.003(3) 0.011(3) 0.008(3)
C11 0.047(3) 0.035(3) 0.033(3) 0.010(2) 0.010(2) 0.011(3)
C21 0.066(4) 0.043(3) 0.034(3) 0.002(3) 0.002(3) -0.005(3)
C22 0.057(4) 0.032(3) 0.034(3) -0.001(2) -0.002(3) 0.002(3)
C31 0.051(4) 0.052(4) 0.050(4) -0.006(3) -0.001(3) 0.008(3)
C32 0.063(5) 0.079(6) 0.061(5) 0.009(4) 0.024(4) 0.019(4)
C33 0.069(6) 0.121(8) 0.068(6) 0.008(6) 0.022(5) 0.019(6)
C34 0.069(6) 0.107(8) 0.063(5) 0.003(5) 0.020(4) 0.029(5)
C35 0.071(5) 0.074(6) 0.072(5) -0.006(5) -0.004(4) 0.025(5)
C36 0.067(5) 0.058(5) 0.057(4) 0.001(4) 0.002(4) 0.002(4)
C41 0.055(4) 0.043(3) 0.038(3) -0.005(3) 0.019(3) -0.004(3)
C42 0.100(6) 0.045(4) 0.044(4) -0.006(3) 0.005(4) 0.010(4)
C43 0.138(9) 0.041(4) 0.059(5) 0.001(4) 0.014(5) 0.013(5)
C44 0.118(8) 0.050(5) 0.072(6) -0.015(4) 0.042(6) -0.023(5)
C45 0.063(5) 0.079(6) 0.096(7) -0.036(6) 0.014(5) -0.023(5)
C46 0.049(4) 0.066(5) 0.075(5) -0.021(4) 0.013(4) -0.001(4)
C51 0.062(4) 0.035(3) 0.033(3) 0.002(2) 0.005(3) 0.004(3)
C52 0.075(5) 0.051(4) 0.040(3) -0.014(3) 0.013(3) -0.007(4)
C53 0.095(6) 0.060(5) 0.055(4) -0.017(4) 0.019(4) -0.005(4)
C54 0.100(6) 0.060(5) 0.042(4) -0.002(3) 0.025(4) 0.009(4)
C55 0.090(6) 0.072(5) 0.055(4) -0.006(4) 0.036(4) -0.015(5)
C56 0.077(5) 0.059(4) 0.046(4) -0.012(3) 0.019(3) -0.012(4)
C61 0.058(4) 0.043(3) 0.033(3) 0.005(3) 0.009(3) 0.005(3)
C62 0.067(5) 0.066(5) 0.054(4) -0.015(4) 0.001(4) 0.013(4)
C63 0.057(4) 0.092(7) 0.066(5) -0.017(5) -0.004(4) 0.007(5)
C64 0.065(5) 0.080(6) 0.064(5) 0.017(4) 0.021(4) 0.018(5)
C65 0.081(6) 0.044(4) 0.092(6) 0.014(4) 0.038(5) 0.020(4)
C66 0.062(4) 0.044(4) 0.061(5) 0.013(3) 0.021(4) 0.004(3)
C101 0.158(11) 0.129(10) 0.136(10) 0.042(9) 0.028(9) 0.055(9)
C102 0.130(10) 0.160(12) 0.092(8) 0.027(8) -0.001(8) 0.038(9)
C103 0.138(11) 0.228(14) 0.131(11) -0.005(11) -0.062(9) 0.033(11)
C104 0.135(11) 0.208(14) 0.098(9) -0.022(10) -0.033(8) 0.038(11)
C105 0.196(13) 0.165(13) 0.140(11) -0.002(11) -0.027(11) 0.059(11)
C106 0.181(12) 0.142(11) 0.163(12) 0.053(10) 0.001(11) 0.044(11)
C107 0.204(13) 0.141(11) 0.187(13) 0.038(10) 0.016(11) 0.056(11)

loop_
_atom_type_symbol
_atom_type_scat_dispersion_real
_atom_type_scat_dispersion_imag
_atom_type_scat_Cromer_Mann_a1
_atom_type_scat_Cromer_Mann_b1
_atom_type_scat_Cromer_Mann_a2
_atom_type_scat_Cromer_Mann_b2
_atom_type_scat_Cromer_Mann_a3
_atom_type_scat_Cromer_Mann_b3
_atom_type_scat_Cromer_Mann_a4
_atom_type_scat_Cromer_Mann_b4
_atom_type_scat_Cromer_Mann_c
_atom_type_scat_source
C 0.0181 0.0091 2.3100 20.8439 1.0200 10.2075 1.5886 0.5687 0.8650 51.6512 0.2156 'International Tables Vol C 4.2.6.8 and 6.1.1.4'
H 0.0000 0.0000 0.4930 10.5109 0.3229 26.1257 0.1402 3.1424 0.0408 57.7998 0.0030 'International Tables Vol C 4.2.6.8 and 6.1.1.4'
Cl 0.3639 0.7018 11.4604 0.0104 7.1964 1.1662 6.2556 18.5194 1.6455 47.7784 -9.5574 'International Tables Vol C 4.2.6.8 and 6.1.1.4'
Ir -4.7710 6.5667 27.3049 1.5928 16.7296 8.8655 15.6115 0.4179 5.8338 45.0011 11.4722 'International Tables Vol C 4.2.6.8 and 6.1.1.4'
N 0.0311 0.0180 12.2126 0.0057 3.1322 9.8933 2.0125 28.9975 1.1663 0.5826 -11.5290 'International Tables Vol C 4.2.6.8 and 6.1.1.4'
P 0.2955 0.4335 6.4345 1.9067 4.1791 27.1570 1.7800 0.5260 1.4908 68.1645 1.1149 'International Tables Vol C 4.2.6.8 and 6.1.1.4'

loop_
_geom_angle_atom_site_label_1
_geom_angle_atom_site_label_2
_geom_angle_atom_site_label_3
_geom_angle
_geom_angle_publ_flag
Cl1 Ir1 P1 96.87(6) yes
Cl1 Ir1 P2 94.94(6) yes
P1 Ir1 P2 167.76(6) yes
Cl1 Ir1 C1 178.50(18) yes
P1 Ir1 C1 84.27(18) yes
P2 Ir1 C1 83.98(18) yes
C1 N1 C2 125.5(5) yes
C1 N1 C21 118.8(5) yes
C2 N1 C21 115.3(5) yes
C1 N2 C10 126.2(5) yes
C1 N2 C22 118.7(5) yes
C10 N2 C22 115.1(5) yes
Ir1 P1 C21 101.9(2) yes
Ir1 P1 C31 115.8(2) yes
C21 P1 C31 108.1(4) yes
Ir1 P1 C41 124.4(2) yes
C21 P1 C41 103.8(3) yes
C31 P1 C41 101.6(3) yes
Ir1 P2 C22 102.2(2) yes
Ir1 P2 C51 120.3(2) yes
C22 P2 C51 103.1(3) yes
Ir1 P2 C61 118.4(2) yes
C22 P2 C61 104.9(3) yes
C51 P2 C61 105.6(3) yes
N1 C1 N2 113.9(5) yes
N1 C1 Ir1 122.3(4) yes
N2 C1 Ir1 123.7(4) yes
N1 C2 C3 123.9(6) yes
N1 C2 C11 116.5(5) yes
C3 C2 C11 119.6(6) yes
C2 C3 C4 120.5(7) yes
C2 C3 H31 119.1 no
C4 C3 H31 120.4 no
C3 C4 C5 121.3(7) yes
C3 C4 H41 119.1 no
C5 C4 H41 119.6 no
C4 C5 C6 120.4(6) yes
C4 C5 H51 120.3 no
C6 C5 H51 119.3 no
C5 C6 C7 123.2(6) yes
C5 C6 C11 118.2(6) yes
C7 C6 C11 118.5(6) yes
C6 C7 C8 120.5(6) yes
C6 C7 H71 119.4 no
C8 C7 H71 120.1 no
C7 C8 C9 122.0(7) yes
C7 C8 H81 119.3 no
C9 C8 H81 118.7 no
C8 C9 C10 119.1(6) yes
C8 C9 H91 120.7 no
C10 C9 H91 120.2 no
N2 C10 C9 123.2(6) yes
N2 C10 C11 116.5(5) yes
C9 C10 C11 120.3(6) yes
C2 C11 C6 119.9(6) yes
C2 C11 C10 120.5(5) yes
C6 C11 C10 119.5(6) yes
N1 C21 P1 108.8(4) yes
N1 C21 H211 109.7 no
P1 C21 H211 110.5 no
N1 C21 H212 109.1 no
P1 C21 H212 109.2 no
H211 C21 H212 109.5 no
N2 C22 P2 109.7(4) yes
N2 C22 H221 109.6 no
P2 C22 H221 109.2 no
N2 C22 H222 108.7 no
P2 C22 H222 109.9 no
H221 C22 H222 109.7 no
P1 C31 C32 114.9(6) yes
P1 C31 C36 126.0(7) yes
C32 C31 C36 119.0(7) yes
C31 C32 C33 119.3(8) yes
C31 C32 H321 120.5 no
C33 C32 H321 120.2 no
C32 C33 C34 121.2(10) yes
C32 C33 H331 119.0 no
C34 C33 H331 119.9 no
C33 C34 C35 119.7(9) yes
C33 C34 H341 120.2 no
C35 C34 H341 120.1 no
C34 C35 C36 121.2(8) yes
C34 C35 H351 120.1 no
C36 C35 H351 118.7 no
C35 C36 C31 119.6(8) yes
C35 C36 H361 120.3 no
C31 C36 H361 120.1 no
P1 C41 C42 120.7(6) yes
P1 C41 C46 121.9(6) yes
C42 C41 C46 117.5(7) yes
C41 C42 C43 122.8(8) yes
C41 C42 H421 118.5 no
C43 C42 H421 118.7 no
C42 C43 C44 119.9(9) yes
C42 C43 H431 120.6 no
C44 C43 H431 119.6 no
C43 C44 C45 119.3(8) yes
C43 C44 H441 120.9 no
C45 C44 H441 119.8 no
C44 C45 C46 120.0(9) yes
C44 C45 H451 119.6 no
C46 C45 H451 120.4 no
C41 C46 C45 120.6(9) yes
C41 C46 H461 119.4 no
C45 C46 H461 120.0 no
P2 C51 C52 122.3(5) yes
P2 C51 C56 119.0(5) yes
C52 C51 C56 118.7(6) yes
C51 C52 C53 119.9(7) yes
C51 C52 H521 119.5 no
C53 C52 H521 120.6 no
C52 C53 C54 121.3(8) yes
C52 C53 H531 119.6 no
C54 C53 H531 119.1 no
C53 C54 C55 118.7(7) yes
C53 C54 H541 120.1 no
C55 C54 H541 121.2 no
C54 C55 C56 121.8(8) yes
C54 C55 H551 119.1 no
C56 C55 H551 119.1 no
C55 C56 C51 119.4(7) yes
C55 C56 H561 120.5 no
C51 C56 H561 120.1 no
P2 C61 C62 123.3(5) yes
P2 C61 C66 118.1(6) yes
C62 C61 C66 118.6(7) yes
C61 C62 C63 119.9(8) yes
C61 C62 H621 120.3 no
C63 C62 H621 119.7 no
C62 C63 C64 120.2(9) yes
C62 C63 H631 119.6 no
C64 C63 H631 120.2 no
C63 C64 C65 120.8(8) yes
C63 C64 H641 119.7 no
C65 C64 H641 119.4 no
C64 C65 C66 119.8(8) yes
C64 C65 H651 120.2 no
C66 C65 H651 120.0 no
C65 C66 C61 120.6(8) yes
C65 C66 H661 118.9 no
C61 C66 H661 120.5 no
C102 C101 C106 127.4(19) yes
C102 C101 C107 118.5(16) yes
C106 C101 C107 113.7(17) yes
C101 C102 C103 116.2(17) yes
C101 C102 H1021 121.8 no
C103 C102 H1021 122.0 no
C102 C103 C104 116.6(18) yes
C102 C103 H1031 122.0 no
C104 C103 H1031 121.4 no
C103 C104 C105 125(2) yes
C103 C104 H1041 117.8 no
C105 C104 H1041 117.4 no
C104 C105 C106 118(2) yes
C104 C105 H1051 121.7 no
C106 C105 H1051 120.1 no
C101 C106 C105 116(2) yes
C101 C106 H1061 121.4 no
C105 C106 H1061 122.1 no
C101 C107 H1071 109.5 no
C101 C107 H1072 110.1 no
H1071 C107 H1072 109.4 no
C101 C107 H1073 108.9 no
H1071 C107 H1073 110.2 no
H1072 C107 H1073 108.7 no

loop_
_geom_bond_atom_site_label_1
_geom_bond_atom_site_label_2
_geom_bond_distance
_geom_bond_publ_flag
Cl1 Ir1 2.3977(16) yes
Ir1 P1 2.2377(16) yes
Ir1 P2 2.2376(16) yes
Ir1 C1 1.943(6) yes
N1 C1 1.393(7) yes
N1 C2 1.406(8) yes
N1 C21 1.480(8) yes
N2 C1 1.378(8) yes
N2 C10 1.408(8) yes
N2 C22 1.468(7) yes
P1 C21 1.822(7) yes
P1 C31 1.822(8) yes
P1 C41 1.823(7) yes
P2 C22 1.834(6) yes
P2 C51 1.828(6) yes
P2 C61 1.825(7) yes
C2 C3 1.375(9) yes
C2 C11 1.430(9) yes
C3 C4 1.392(10) yes
C3 H31 0.919 no
C4 C5 1.383(11) yes
C4 H41 0.932 no
C5 C6 1.415(10) yes
C5 H51 0.941 no
C6 C7 1.407(11) yes
C6 C11 1.424(8) yes
C7 C8 1.347(11) yes
C7 H71 0.918 no
C8 C9 1.416(9) yes
C8 H81 0.928 no
C9 C10 1.367(9) yes
C9 H91 0.926 no
C10 C11 1.419(9) yes
C21 H211 0.970 no
C21 H212 0.977 no
C22 H221 0.972 no
C22 H222 0.966 no
C31 C32 1.412(11) yes
C31 C36 1.377(11) yes
C32 C33 1.397(12) yes
C32 H321 0.931 no
C33 C34 1.337(14) yes
C33 H331 0.931 no
C34 C35 1.384(14) yes
C34 H341 0.928 no
C35 C36 1.383(12) yes
C35 H351 0.921 no
C36 H361 0.930 no
C41 C42 1.341(10) yes
C41 C46 1.379(10) yes
C42 C43 1.366(11) yes
C42 H421 0.925 no
C43 C44 1.350(14) yes
C43 H431 0.924 no
C44 C45 1.367(15) yes
C44 H441 0.932 no
C45 C46 1.379(12) yes
C45 H451 0.922 no
C46 H461 0.923 no
C51 C52 1.382(9) yes
C51 C56 1.382(10) yes
C52 C53 1.413(10) yes
C52 H521 0.925 no
C53 C54 1.334(12) yes
C53 H531 0.924 no
C54 C55 1.375(12) yes
C54 H541 0.931 no
C55 C56 1.393(10) yes
C55 H551 0.929 no
C56 H561 0.927 no
C61 C62 1.401(11) yes
C61 C66 1.368(10) yes
C62 C63 1.392(11) yes
C62 H621 0.932 no
C63 C64 1.365(13) yes
C63 H631 0.925 no
C64 C65 1.348(14) yes
C64 H641 0.934 no
C65 C66 1.412(12) yes
C65 H651 0.929 no
C66 H661 0.932 no
C101 C102 1.410(7) yes
C101 C106 1.396(7) yes
C101 C107 1.63(3) yes
C102 C103 1.428(7) yes
C102 H1021 0.923 no
C103 C104 1.427(7) yes
C103 H1031 0.944 no
C104 C105 1.417(7) yes
C104 H1041 0.925 no
C105 C106 1.395(7) yes
C105 H1051 0.935 no
C106 H1061 0.930 no
C107 H1071 0.962 no
C107 H1072 0.976 no
C107 H1073 0.963 no
